data_7130379
loop_
_publ_author_name
'Krempner, Clemens'
'Manankandayalage, Chamila'
'Katakam, Nandakumar'
'Unruh, Daniel K.'
'Aquino, Adelia'

_publ_section_title
;
 Intramolecular Frustrated Lewis Pair Mediated Approach to the C=O Bond
 Activation and Cleavage of Carbon Dioxide
;
_journal_name_full 'Chemical Communications'
_journal_paper_doi 10.1039/D2CC03413A
_journal_year 2022
_chemical_absolute_configuration ad
_chemical_formula_sum 'C38 H30 Al B F15 N3 O2'
_chemical_formula_weight 883.44
_space_group_IT_number 33
_space_group_name_Hall 'P 2c -2n'
_space_group_name_H-M_alt 'P n a 21'
_symmetry_cell_setting orthorhombic
_symmetry_Int_Tables_number 33
_symmetry_space_group_name_Hall 'P 2c -2n'
_symmetry_space_group_name_H-M 'P n a 21'
_atom_sites_solution_hydrogens geom
_atom_sites_solution_primary dual
_atom_sites_solution_secondary difmap
_audit_creation_date 2020-02-17T14:44:14-00:00
_audit_creation_method 'WinGX routine CIF_UPDATE'
_audit_update_record
;
2021-12-10 deposited with the CCDC.	2022-07-22 downloaded from the CCDC.
;
_cell_angle_alpha 90
_cell_angle_beta 90
_cell_angle_gamma 90
_cell_formula_units_Z 4
_cell_length_a 18.7204(2)
_cell_length_b 10.81340(10)
_cell_length_c 18.6892(2)
_cell_measurement_reflns_used 50961
_cell_measurement_temperature 100(2)
_cell_measurement_theta_max 77.324
_cell_measurement_theta_min 2.328
_cell_volume 3783.28(7)
_computing_cell_refinement 'CrysAlisPro 1.171.40.70a (Rigaku OD, 2020)'
_computing_data_collection 'CrysAlisPro 1.171.40.70a (Rigaku OD, 2020)'
_computing_data_reduction 'CrysAlisPro 1.171.40.70a (Rigaku OD, 2020)'
_computing_structure_refinement 'SHELXL-2018/3 (Sheldrick, 2018)'
_computing_structure_solution 'SHELXT 2014/5 (Sheldrick, 2014)'
_diffrn_ambient_environment N~2~
_diffrn_ambient_temperature 100(2)
_diffrn_detector 'Hybrid Pixel Array Detector'
_diffrn_detector_area_resol_mean 10
_diffrn_detector_type HyPix
_diffrn_measured_fraction_theta_full 1
_diffrn_measured_fraction_theta_max 0.995
_diffrn_measurement_device 'four-circle diffractometer'
_diffrn_measurement_device_type 'XtaLAB Synergy, Dualflex, HyPix'
_diffrn_measurement_method '\w scans'
_diffrn_orient_matrix_type 'CrysAlisPro convention (1999,Acta A55,543-557)'
_diffrn_orient_matrix_UB_11 0.0456148
_diffrn_orient_matrix_UB_12 0.0767246
_diffrn_orient_matrix_UB_13 -0.0523059
_diffrn_orient_matrix_UB_21 0.0625335
_diffrn_orient_matrix_UB_22 -0.0023862
_diffrn_orient_matrix_UB_23 0.0535343
_diffrn_orient_matrix_UB_31 0.0280003
_diffrn_orient_matrix_UB_32 -0.1200714
_diffrn_orient_matrix_UB_33 -0.0344364
_diffrn_radiation_monochromator mirror
_diffrn_radiation_probe x-ray
_diffrn_radiation_type CuK\a
_diffrn_radiation_wavelength 1.54178
_diffrn_reflns_av_R_equivalents 0.0401
_diffrn_reflns_av_unetI/netI 0.0534
_diffrn_reflns_Laue_measured_fraction_full 1
_diffrn_reflns_Laue_measured_fraction_max 0.995
_diffrn_reflns_limit_h_max 23
_diffrn_reflns_limit_h_min -23
_diffrn_reflns_limit_k_max 12
_diffrn_reflns_limit_k_min -13
_diffrn_reflns_limit_l_max 23
_diffrn_reflns_limit_l_min -23
_diffrn_reflns_number 66315
_diffrn_reflns_point_group_measured_fraction_full 0.991
_diffrn_reflns_point_group_measured_fraction_max 0.975
_diffrn_reflns_theta_full 67.679
_diffrn_reflns_theta_max 77.495
_diffrn_reflns_theta_min 4.722
_diffrn_source 'micro-focus sealed X-ray tube'
_diffrn_source_type 'PhotonJet (Cu) X-ray Source'
_exptl_absorpt_coefficient_mu 1.511
_exptl_absorpt_correction_T_max 1
_exptl_absorpt_correction_T_min 0.413
_exptl_absorpt_correction_type gaussian
_exptl_absorpt_process_details
;
        CrysAlisPro 1.171.40.70a (Rigaku Oxford Diffraction, 2020)
Numerical absorption correction based on gaussian integration over
                        a multifaceted crystal model
        Empirical absorption correction using spherical harmonics,
 implemented in SCALE3 ABSPACK scaling algorithm.
;
_exptl_crystal_colour 'clear colourless'
_exptl_crystal_density_diffrn 1.551
_exptl_crystal_description block
_exptl_crystal_F_000 1792
_exptl_crystal_size_max 0.285
_exptl_crystal_size_mid 0.208
_exptl_crystal_size_min 0.162
_refine_diff_density_max 0.159
_refine_diff_density_min -0.176
_refine_diff_density_rms 0.033
_refine_ls_abs_structure_details
;
 Flack x determined using 3606 quotients [(I+)-(I-)]/[(I+)+(I-)]
 (Parsons, Flack and Wagner, Acta Cryst. B69 (2013) 249-259).
;
_refine_ls_abs_structure_Flack 0.001(12)
_refine_ls_extinction_method none
_refine_ls_goodness_of_fit_ref 1.036
_refine_ls_hydrogen_treatment constr
_refine_ls_matrix_type full
_refine_ls_number_parameters 545
_refine_ls_number_reflns 7871
_refine_ls_number_restraints 1
_refine_ls_restrained_S_all 1.036
_refine_ls_R_factor_all 0.0244
_refine_ls_R_factor_gt 0.0241
_refine_ls_shift/su_max 0.001
_refine_ls_shift/su_mean 0
_refine_ls_structure_factor_coef Fsqd
_refine_ls_weighting_details 'w=1/[\s^2^(Fo^2^)+(0.0347P)^2^+0.7084P] where P=(Fo^2^+2Fc^2^)/3'
_refine_ls_weighting_scheme calc
_refine_ls_wR_factor_gt 0.0622
_refine_ls_wR_factor_ref 0.0624
_reflns_Friedel_coverage 0.9
_reflns_Friedel_fraction_full 0.982
_reflns_Friedel_fraction_max 0.954
_reflns_number_gt 7763
_reflns_number_total 7871
_reflns_threshold_expression 'I > 2\s(I)'
_cod_data_source_file d2cc03413a2.cif
_cod_data_source_block 4
_cod_database_code 7130379
_shelx_estimated_absorpt_t_min 0.673
_shelx_estimated_absorpt_t_max 0.792
_shelx_shelxl_version_number 2018/3

loop_
_symmetry_equiv_pos_as_xyz
'x, y, z'
'-x, -y, z+1/2'
'x+1/2, -y+1/2, z'
'-x+1/2, y+1/2, z+1/2'

loop_
_atom_site_label
_atom_site_type_symbol
_atom_site_fract_x
_atom_site_fract_y
_atom_site_fract_z
_atom_site_U_iso_or_equiv
_atom_site_adp_type
_atom_site_occupancy
_atom_site_site_symmetry_order
_atom_site_calc_flag
_atom_site_refinement_flags_posn
_atom_site_refinement_flags_adp
_atom_site_refinement_flags_occupancy
_atom_site_disorder_assembly
_atom_site_disorder_group
Al1 Al 0.56030(3) 0.63568(5) 0.46460(3) 0.01647(11) Uani 1 1 d . . . . .
F1 F 0.41084(6) 0.65201(12) 0.55693(7) 0.0298(3) Uani 1 1 d . . . . .
F2 F 0.38739(7) 0.73202(13) 0.68927(8) 0.0345(3) Uani 1 1 d . . . . .
F3 F 0.49572(8) 0.82174(13) 0.76977(7) 0.0359(3) Uani 1 1 d . . . . .
F4 F 0.63187(7) 0.82579(13) 0.71568(7) 0.0354(3) Uani 1 1 d . . . . .
F5 F 0.65686(6) 0.73969(12) 0.58294(7) 0.0283(3) Uani 1 1 d . . . . .
F6 F 0.55268(7) 0.93472(11) 0.47647(7) 0.0317(3) Uani 1 1 d . . . . .
F7 F 0.59856(8) 1.11015(12) 0.38634(9) 0.0410(3) Uani 1 1 d . . . . .
F8 F 0.66301(8) 1.04617(13) 0.26083(9) 0.0416(4) Uani 1 1 d . . . . .
F9 F 0.68749(7) 0.80406(14) 0.23034(8) 0.0376(3) Uani 1 1 d . . . . .
F10 F 0.64236(7) 0.62717(11) 0.32107(7) 0.0276(3) Uani 1 1 d . . . . .
F11 F 0.52426(6) 0.34739(11) 0.40980(7) 0.0269(3) Uani 1 1 d . . . . .
F12 F 0.39952(7) 0.25651(11) 0.36108(8) 0.0333(3) Uani 1 1 d . . . . .
F13 F 0.28858(7) 0.40912(13) 0.33453(9) 0.0391(3) Uani 1 1 d . . . . .
F14 F 0.29904(6) 0.65466(13) 0.36469(9) 0.0359(3) Uani 1 1 d . . . . .
F15 F 0.42187(6) 0.74612(10) 0.41776(7) 0.0257(3) Uani 1 1 d . . . . .
O1 O 0.59277(7) 0.38947(12) 0.54479(8) 0.0198(3) Uani 1 1 d . . . . .
O2 O 0.63594(7) 0.53164(11) 0.47082(7) 0.0184(3) Uani 1 1 d . . . . .
N1 N 0.70524(8) 0.37039(14) 0.49975(9) 0.0183(3) Uani 1 1 d . . . . .
N2 N 0.76086(8) 0.43420(15) 0.39345(9) 0.0217(3) Uani 1 1 d . . . . .
N3 N 0.81300(8) 0.47741(15) 0.50527(10) 0.0229(3) Uani 1 1 d . . . . .
C1 C 0.64148(9) 0.43025(16) 0.50591(10) 0.0167(3) Uani 1 1 d . . . . .
C2 C 0.71843(10) 0.24859(16) 0.52910(11) 0.0186(3) Uani 1 1 d . . . . .
C3 C 0.66661(10) 0.19483(17) 0.57306(11) 0.0206(4) Uani 1 1 d . . . . .
C4 C 0.68321(11) 0.07385(19) 0.59532(13) 0.0280(4) Uani 1 1 d . . . . .
H4 H 0.649523 0.031314 0.624294 0.034 Uiso 1 1 calc R U . . .
C5 C 0.74600(11) 0.01325(19) 0.57733(13) 0.0287(4) Uani 1 1 d . . . . .
H5 H 0.754665 -0.068176 0.594326 0.034 Uiso 1 1 calc R U . . .
C6 C 0.79588(11) 0.07166(18) 0.53464(12) 0.0252(4) Uani 1 1 d . . . . .
H6 H 0.839478 0.031619 0.522788 0.03 Uiso 1 1 calc R U . . .
C7 C 0.78141(10) 0.18972(18) 0.50929(12) 0.0230(4) Uani 1 1 d . . . . .
H7 H 0.814415 0.230099 0.478548 0.028 Uiso 1 1 calc R U . . .
C8 C 0.76196(9) 0.43146(16) 0.46373(11) 0.0194(3) Uani 1 1 d . . . . .
C9 C 0.71238(11) 0.35566(19) 0.35137(12) 0.0258(4) Uani 1 1 d . . . . .
H9A H 0.670332 0.403776 0.337215 0.039 Uiso 1 1 calc R U . . .
H9B H 0.697321 0.284791 0.380366 0.039 Uiso 1 1 calc R U . . .
H9C H 0.737193 0.326067 0.308485 0.039 Uiso 1 1 calc R U . . .
C10 C 0.80135(11) 0.5260(2) 0.35146(12) 0.0282(4) Uani 1 1 d . . . . .
H10A H 0.844104 0.486928 0.331359 0.042 Uiso 1 1 calc R U . . .
H10B H 0.815519 0.594691 0.382592 0.042 Uiso 1 1 calc R U . . .
H10C H 0.771322 0.557416 0.31254 0.042 Uiso 1 1 calc R U . . .
C11 C 0.80010(12) 0.5003(2) 0.58150(13) 0.0312(4) Uani 1 1 d . . . . .
H11A H 0.832449 0.565297 0.598442 0.047 Uiso 1 1 calc R U . . .
H11B H 0.8087 0.42422 0.608616 0.047 Uiso 1 1 calc R U . . .
H11C H 0.75051 0.526849 0.588395 0.047 Uiso 1 1 calc R U . . .
C12 C 0.88846(10) 0.4847(2) 0.48339(13) 0.0303(5) Uani 1 1 d . . . . .
H12A H 0.894545 0.444006 0.43694 0.045 Uiso 1 1 calc R U . . .
H12B H 0.918336 0.443383 0.519185 0.045 Uiso 1 1 calc R U . . .
H12C H 0.902704 0.571676 0.479471 0.045 Uiso 1 1 calc R U . . .
C13 C 0.51911(10) 0.20685(18) 0.59120(11) 0.0218(4) Uani 1 1 d . . . . .
H13 H 0.514565 0.171951 0.54186 0.026 Uiso 1 1 calc R U . . .
C14 C 0.51141(11) 0.10009(19) 0.64558(12) 0.0267(4) Uani 1 1 d . . . . .
H14A H 0.460606 0.074798 0.647018 0.032 Uiso 1 1 calc R U . . .
H14B H 0.539254 0.028565 0.627808 0.032 Uiso 1 1 calc R U . . .
C15 C 0.53565(11) 0.12850(19) 0.72225(12) 0.0278(4) Uani 1 1 d . . . . .
H15A H 0.546683 0.049217 0.74633 0.033 Uiso 1 1 calc R U . . .
H15B H 0.495098 0.166616 0.74813 0.033 Uiso 1 1 calc R U . . .
C16 C 0.60100(11) 0.21420(19) 0.72992(12) 0.0260(4) Uani 1 1 d . . . . .
H16A H 0.644742 0.164697 0.721837 0.031 Uiso 1 1 calc R U . . .
H16B H 0.602688 0.245322 0.779713 0.031 Uiso 1 1 calc R U . . .
C17 C 0.60215(11) 0.32594(18) 0.67866(11) 0.0221(4) Uani 1 1 d . . . . .
H17 H 0.64905 0.369245 0.683959 0.027 Uiso 1 1 calc R U . . .
C18 C 0.54163(11) 0.42032(18) 0.69249(12) 0.0264(4) Uani 1 1 d . . . . .
H18A H 0.542173 0.44279 0.743841 0.032 Uiso 1 1 calc R U . . .
H18B H 0.552019 0.496307 0.664835 0.032 Uiso 1 1 calc R U . . .
C19 C 0.46590(12) 0.3757(2) 0.67291(13) 0.0293(5) Uani 1 1 d . . . . .
H19A H 0.448388 0.320796 0.711491 0.035 Uiso 1 1 calc R U . . .
H19B H 0.43377 0.448362 0.670939 0.035 Uiso 1 1 calc R U . . .
C20 C 0.46086(10) 0.3061(2) 0.60141(12) 0.0257(4) Uani 1 1 d . . . . .
H20A H 0.464304 0.366647 0.561828 0.031 Uiso 1 1 calc R U . . .
H20B H 0.413436 0.265975 0.598236 0.031 Uiso 1 1 calc R U . . .
C21 C 0.53541(11) 0.69265(17) 0.56329(11) 0.0196(4) Uani 1 1 d . . . . .
C22 C 0.46813(10) 0.69376(17) 0.59406(11) 0.0224(4) Uani 1 1 d . . . . .
C23 C 0.45396(11) 0.73472(18) 0.66269(12) 0.0247(4) Uani 1 1 d . . . . .
C24 C 0.50918(12) 0.77929(18) 0.70394(11) 0.0260(4) Uani 1 1 d . . . . .
C25 C 0.57770(12) 0.78113(18) 0.67615(11) 0.0248(4) Uani 1 1 d . . . . .
C26 C 0.58882(10) 0.73783(17) 0.60754(11) 0.0212(4) Uani 1 1 d . . . . .
C27 C 0.59637(10) 0.77284(17) 0.40302(11) 0.0196(4) Uani 1 1 d . . . . .
C28 C 0.58660(10) 0.89777(19) 0.41628(12) 0.0238(4) Uani 1 1 d . . . . .
C29 C 0.60908(11) 0.99042(18) 0.37034(13) 0.0287(5) Uani 1 1 d . . . . .
C30 C 0.64248(11) 0.9586(2) 0.30715(13) 0.0296(5) Uani 1 1 d . . . . .
C31 C 0.65417(10) 0.8354(2) 0.29130(12) 0.0269(4) Uani 1 1 d . . . . .
C32 C 0.63088(10) 0.74697(18) 0.33918(11) 0.0213(4) Uani 1 1 d . . . . .
C33 C 0.47813(10) 0.55111(17) 0.41656(10) 0.0191(4) Uani 1 1 d . . . . .
C34 C 0.46996(10) 0.42750(18) 0.39990(11) 0.0212(4) Uani 1 1 d . . . . .
C35 C 0.40706(11) 0.37850(18) 0.37306(12) 0.0244(4) Uani 1 1 d . . . . .
C36 C 0.34963(10) 0.4556(2) 0.36014(12) 0.0271(4) Uani 1 1 d . . . . .
C37 C 0.35510(11) 0.57978(19) 0.37541(12) 0.0255(4) Uani 1 1 d . . . . .
C38 C 0.41858(10) 0.62328(17) 0.40279(11) 0.0206(4) Uani 1 1 d . . . . .
B1 B 0.59691(11) 0.27107(19) 0.59854(12) 0.0190(4) Uani 1 1 d . . . . .

loop_
_atom_site_aniso_label
_atom_site_aniso_U_11
_atom_site_aniso_U_22
_atom_site_aniso_U_33
_atom_site_aniso_U_23
_atom_site_aniso_U_13
_atom_site_aniso_U_12
Al1 0.0146(2) 0.0150(2) 0.0198(3) 0.00079(19) -0.0006(2) 0.00081(18)
F1 0.0193(6) 0.0369(6) 0.0333(7) -0.0097(5) 0.0013(5) -0.0034(5)
F2 0.0274(6) 0.0412(7) 0.0349(7) -0.0072(6) 0.0118(6) 0.0014(5)
F3 0.0424(7) 0.0432(8) 0.0221(6) -0.0065(6) 0.0046(6) 0.0012(6)
F4 0.0343(7) 0.0455(8) 0.0265(7) -0.0056(6) -0.0056(5) -0.0095(6)
F5 0.0199(5) 0.0366(6) 0.0285(6) -0.0018(5) -0.0004(5) -0.0059(5)
F6 0.0392(7) 0.0207(5) 0.0352(7) -0.0023(5) 0.0012(6) 0.0051(5)
F7 0.0536(8) 0.0168(6) 0.0526(9) 0.0067(6) -0.0151(7) -0.0025(6)
F8 0.0397(7) 0.0397(8) 0.0455(9) 0.0263(7) -0.0115(6) -0.0161(6)
F9 0.0329(7) 0.0526(8) 0.0273(7) 0.0125(6) 0.0055(6) -0.0018(6)
F10 0.0321(6) 0.0261(6) 0.0245(6) 0.0014(5) 0.0012(5) 0.0065(5)
F11 0.0273(6) 0.0205(5) 0.0328(7) -0.0043(5) -0.0032(5) 0.0059(4)
F12 0.0381(7) 0.0219(6) 0.0400(8) -0.0095(5) -0.0018(6) -0.0063(5)
F13 0.0260(6) 0.0383(7) 0.0530(9) -0.0026(6) -0.0138(6) -0.0105(5)
F14 0.0188(5) 0.0343(6) 0.0545(9) 0.0055(6) -0.0096(6) 0.0026(5)
F15 0.0230(5) 0.0164(5) 0.0378(7) -0.0009(5) -0.0051(5) 0.0024(4)
O1 0.0164(6) 0.0210(6) 0.0222(7) 0.0051(5) 0.0036(5) 0.0020(5)
O2 0.0173(6) 0.0178(6) 0.0201(7) 0.0042(5) 0.0004(5) 0.0013(5)
N1 0.0145(7) 0.0171(7) 0.0234(8) 0.0042(6) 0.0030(6) 0.0000(6)
N2 0.0195(7) 0.0196(7) 0.0259(9) 0.0040(6) 0.0061(6) 0.0003(6)
N3 0.0162(7) 0.0213(7) 0.0312(9) 0.0057(7) 0.0001(6) -0.0010(6)
C1 0.0159(8) 0.0171(8) 0.0172(8) -0.0003(6) -0.0020(7) 0.0004(6)
C2 0.0167(8) 0.0162(8) 0.0231(9) 0.0020(7) -0.0011(7) 0.0009(6)
C3 0.0181(8) 0.0197(8) 0.0239(10) 0.0038(7) 0.0011(7) 0.0005(7)
C4 0.0244(9) 0.0235(9) 0.0362(12) 0.0107(8) 0.0060(8) 0.0010(8)
C5 0.0263(10) 0.0200(9) 0.0399(12) 0.0089(8) 0.0031(9) 0.0034(8)
C6 0.0204(9) 0.0214(9) 0.0337(11) 0.0026(8) 0.0030(8) 0.0054(7)
C7 0.0181(8) 0.0212(9) 0.0299(10) 0.0041(7) 0.0055(8) 0.0013(7)
C8 0.0156(8) 0.0156(7) 0.0270(9) 0.0043(7) 0.0034(8) 0.0024(6)
C9 0.0279(10) 0.0230(9) 0.0264(10) -0.0007(8) 0.0021(8) 0.0023(8)
C10 0.0256(10) 0.0288(10) 0.0301(11) 0.0108(8) 0.0079(9) -0.0009(8)
C11 0.0294(10) 0.0324(11) 0.0317(11) -0.0011(9) -0.0052(9) -0.0023(9)
C12 0.0164(9) 0.0326(10) 0.0419(13) 0.0120(9) -0.0002(8) -0.0024(8)
C13 0.0181(8) 0.0220(9) 0.0255(10) 0.0015(7) 0.0006(7) -0.0011(7)
C14 0.0207(9) 0.0240(10) 0.0355(12) 0.0051(8) 0.0019(8) -0.0042(8)
C15 0.0280(10) 0.0251(10) 0.0303(11) 0.0092(8) 0.0068(9) 0.0023(8)
C16 0.0315(10) 0.0259(10) 0.0205(10) 0.0029(8) -0.0020(8) 0.0017(8)
C17 0.0231(9) 0.0212(9) 0.0220(9) 0.0035(7) -0.0017(7) -0.0016(7)
C18 0.0344(11) 0.0225(9) 0.0223(9) 0.0015(8) 0.0044(9) 0.0027(8)
C19 0.0279(11) 0.0267(10) 0.0334(12) 0.0057(9) 0.0107(9) 0.0077(8)
C20 0.0153(8) 0.0287(10) 0.0330(11) 0.0074(8) 0.0026(8) 0.0004(7)
C21 0.0221(9) 0.0155(8) 0.0213(9) 0.0009(7) 0.0010(7) 0.0006(7)
C22 0.0223(9) 0.0186(8) 0.0264(10) -0.0019(7) -0.0005(8) 0.0001(7)
C23 0.0242(9) 0.0209(9) 0.0292(10) 0.0008(8) 0.0056(8) 0.0024(7)
C24 0.0362(11) 0.0217(9) 0.0202(10) -0.0008(7) 0.0035(8) 0.0025(8)
C25 0.0296(10) 0.0226(9) 0.0223(10) 0.0003(7) -0.0058(8) -0.0036(8)
C26 0.0221(9) 0.0187(8) 0.0228(10) 0.0022(7) 0.0018(8) -0.0010(7)
C27 0.0158(8) 0.0183(8) 0.0248(10) 0.0051(7) -0.0035(7) -0.0008(6)
C28 0.0216(9) 0.0205(9) 0.0292(11) 0.0017(8) -0.0045(8) 0.0003(7)
C29 0.0277(10) 0.0170(9) 0.0415(13) 0.0062(8) -0.0129(9) -0.0032(7)
C30 0.0232(9) 0.0293(10) 0.0362(12) 0.0176(9) -0.0096(9) -0.0086(8)
C31 0.0191(9) 0.0357(11) 0.0259(10) 0.0086(9) -0.0048(8) -0.0029(8)
C32 0.0171(8) 0.0219(9) 0.0248(10) 0.0046(7) -0.0047(7) 0.0014(7)
C33 0.0181(8) 0.0192(8) 0.0198(9) 0.0013(7) -0.0003(7) -0.0009(7)
C34 0.0214(9) 0.0200(9) 0.0221(9) -0.0008(7) 0.0002(7) 0.0021(7)
C35 0.0273(10) 0.0204(9) 0.0254(10) -0.0029(7) -0.0002(8) -0.0044(7)
C36 0.0197(9) 0.0304(10) 0.0312(11) 0.0001(8) -0.0054(8) -0.0075(8)
C37 0.0202(9) 0.0260(10) 0.0303(11) 0.0041(8) -0.0022(8) 0.0014(8)
C38 0.0198(8) 0.0179(8) 0.0240(10) 0.0012(7) -0.0012(7) -0.0008(7)
B1 0.0178(9) 0.0184(9) 0.0207(10) 0.0052(8) 0.0021(8) 0.0007(7)

loop_
_atom_type_symbol
_atom_type_description
_atom_type_scat_dispersion_real
_atom_type_scat_dispersion_imag
_atom_type_scat_source
C C 0.0181 0.0091 'International Tables Vol C Tables 4.2.6.8 and 6.1.1.4'
H H 0 0 'International Tables Vol C Tables 4.2.6.8 and 6.1.1.4'
Al Al 0.213 0.2455 'International Tables Vol C Tables 4.2.6.8 and 6.1.1.4'
B B 0.009 0.0039 'International Tables Vol C Tables 4.2.6.8 and 6.1.1.4'
F F 0.0727 0.0534 'International Tables Vol C Tables 4.2.6.8 and 6.1.1.4'
N N 0.0311 0.018 'International Tables Vol C Tables 4.2.6.8 and 6.1.1.4'
O O 0.0492 0.0322 'International Tables Vol C Tables 4.2.6.8 and 6.1.1.4'

loop_
_exptl_crystal_face_index_h
_exptl_crystal_face_index_k
_exptl_crystal_face_index_l
_exptl_crystal_face_perp_dist
-6 -4 -8 0.1025
9 -5 -1 0.1113
5 5 8 0.0874
11 0 5 0.0979
-3 6 6 0.1225
-10 -1 -6 0.1086
-5 -3 10 0.103
6 0 -11 0.1058
-1 7 -1 0.0913
0 -1 -12 0.1001
-4 6 -2 0.1007
-2 3 11 0.1231
-1 2 -12 0.1095
-7 -1 -10 0.1075
-6 -6 -3 0.0742
-9 -4 -1 0.0769
-6 -6 1 0.0659
1 -2 12 0.0984
-1 1 12 0.1037
7 0 10 0.1002
-1 5 8 0.1077
12 -1 1 0.0904
10 3 5 0.0796
12 -1 -3 0.0872
11 3 0 0.0808
7 6 2 0.0856
5 5 -6 0.1041

loop_
_geom_angle_atom_site_label_1
_geom_angle_atom_site_label_2
_geom_angle_atom_site_label_3
_geom_angle
_geom_angle_site_symmetry_1
_geom_angle_site_symmetry_3
_geom_angle_publ_flag
O2 Al1 C27 103.53(7) . . ?
O2 Al1 C21 108.31(7) . . ?
C27 Al1 C21 112.45(8) . . ?
O2 Al1 C33 110.22(7) . . ?
C27 Al1 C33 109.93(8) . . ?
C21 Al1 C33 112.05(8) . . ?
C1 O1 B1 127.06(14) . . ?
C1 O2 Al1 128.83(12) . . ?
C1 N1 C8 118.31(15) . . ?
C1 N1 C2 123.32(15) . . ?
C8 N1 C2 118.36(15) . . ?
C8 N2 C9 122.08(17) . . ?
C8 N2 C10 122.61(18) . . ?
C9 N2 C10 114.91(17) . . ?
C8 N3 C11 120.85(17) . . ?
C8 N3 C12 123.24(19) . . ?
C11 N3 C12 114.76(17) . . ?
O1 C1 O2 122.80(16) . . ?
O1 C1 N1 121.47(17) . . ?
O2 C1 N1 115.71(16) . . ?
C7 C2 C3 123.69(17) . . ?
C7 C2 N1 117.41(17) . . ?
C3 C2 N1 118.86(16) . . ?
C2 C3 C4 114.02(17) . . ?
C2 C3 B1 121.44(16) . . ?
C4 C3 B1 124.44(17) . . ?
C5 C4 C3 123.68(19) . . ?
C5 C4 H4 118.2 . . ?
C3 C4 H4 118.2 . . ?
C6 C5 C4 119.80(18) . . ?
C6 C5 H5 120.1 . . ?
C4 C5 H5 120.1 . . ?
C5 C6 C7 119.06(18) . . ?
C5 C6 H6 120.5 . . ?
C7 C6 H6 120.5 . . ?
C6 C7 C2 119.72(18) . . ?
C6 C7 H7 120.1 . . ?
C2 C7 H7 120.1 . . ?
N2 C8 N3 125.96(18) . . ?
N2 C8 N1 118.20(17) . . ?
N3 C8 N1 115.79(18) . . ?
N2 C9 H9A 109.5 . . ?
N2 C9 H9B 109.5 . . ?
H9A C9 H9B 109.5 . . ?
N2 C9 H9C 109.5 . . ?
H9A C9 H9C 109.5 . . ?
H9B C9 H9C 109.5 . . ?
N2 C10 H10A 109.5 . . ?
N2 C10 H10B 109.5 . . ?
H10A C10 H10B 109.5 . . ?
N2 C10 H10C 109.5 . . ?
H10A C10 H10C 109.5 . . ?
H10B C10 H10C 109.5 . . ?
N3 C11 H11A 109.5 . . ?
N3 C11 H11B 109.5 . . ?
H11A C11 H11B 109.5 . . ?
N3 C11 H11C 109.5 . . ?
H11A C11 H11C 109.5 . . ?
H11B C11 H11C 109.5 . . ?
N3 C12 H12A 109.5 . . ?
N3 C12 H12B 109.5 . . ?
H12A C12 H12B 109.5 . . ?
N3 C12 H12C 109.5 . . ?
H12A C12 H12C 109.5 . . ?
H12B C12 H12C 109.5 . . ?
C20 C13 C14 111.88(17) . . ?
C20 C13 B1 109.09(16) . . ?
C14 C13 B1 110.41(16) . . ?
C20 C13 H13 108.5 . . ?
C14 C13 H13 108.5 . . ?
B1 C13 H13 108.5 . . ?
C15 C14 C13 115.93(17) . . ?
C15 C14 H14A 108.3 . . ?
C13 C14 H14A 108.3 . . ?
C15 C14 H14B 108.3 . . ?
C13 C14 H14B 108.3 . . ?
H14A C14 H14B 107.4 . . ?
C14 C15 C16 116.23(17) . . ?
C14 C15 H15A 108.2 . . ?
C16 C15 H15A 108.2 . . ?
C14 C15 H15B 108.2 . . ?
C16 C15 H15B 108.2 . . ?
H15A C15 H15B 107.4 . . ?
C15 C16 C17 115.11(17) . . ?
C15 C16 H16A 108.5 . . ?
C17 C16 H16A 108.5 . . ?
C15 C16 H16B 108.5 . . ?
C17 C16 H16B 108.5 . . ?
H16A C16 H16B 107.5 . . ?
C16 C17 C18 113.76(17) . . ?
C16 C17 B1 106.71(16) . . ?
C18 C17 B1 110.69(16) . . ?
C16 C17 H17 108.5 . . ?
C18 C17 H17 108.5 . . ?
B1 C17 H17 108.5 . . ?
C19 C18 C17 115.31(17) . . ?
C19 C18 H18A 108.4 . . ?
C17 C18 H18A 108.4 . . ?
C19 C18 H18B 108.4 . . ?
C17 C18 H18B 108.4 . . ?
H18A C18 H18B 107.5 . . ?
C20 C19 C18 114.59(17) . . ?
C20 C19 H19A 108.6 . . ?
C18 C19 H19A 108.6 . . ?
C20 C19 H19B 108.6 . . ?
C18 C19 H19B 108.6 . . ?
H19A C19 H19B 107.6 . . ?
C19 C20 C13 113.91(17) . . ?
C19 C20 H20A 108.8 . . ?
C13 C20 H20A 108.8 . . ?
C19 C20 H20B 108.8 . . ?
C13 C20 H20B 108.8 . . ?
H20A C20 H20B 107.7 . . ?
C22 C21 C26 113.90(18) . . ?
C22 C21 Al1 126.70(15) . . ?
C26 C21 Al1 119.39(15) . . ?
F1 C22 C23 115.47(18) . . ?
F1 C22 C21 120.29(18) . . ?
C23 C22 C21 124.23(19) . . ?
F2 C23 C24 119.84(19) . . ?
F2 C23 C22 120.97(19) . . ?
C24 C23 C22 119.19(19) . . ?
F3 C24 C23 119.6(2) . . ?
F3 C24 C25 120.99(19) . . ?
C23 C24 C25 119.39(19) . . ?
F4 C25 C26 121.2(2) . . ?
F4 C25 C24 119.87(19) . . ?
C26 C25 C24 118.90(19) . . ?
F5 C26 C25 116.86(18) . . ?
F5 C26 C21 118.75(18) . . ?
C25 C26 C21 124.38(19) . . ?
C32 C27 C28 114.36(17) . . ?
C32 C27 Al1 120.30(14) . . ?
C28 C27 Al1 125.24(16) . . ?
F6 C28 C29 116.40(18) . . ?
F6 C28 C27 119.93(18) . . ?
C29 C28 C27 123.7(2) . . ?
F7 C29 C30 119.8(2) . . ?
F7 C29 C28 121.0(2) . . ?
C30 C29 C28 119.2(2) . . ?
F8 C30 C29 120.5(2) . . ?
F8 C30 C31 119.8(2) . . ?
C29 C30 C31 119.69(19) . . ?
F9 C31 C32 121.5(2) . . ?
F9 C31 C30 119.91(19) . . ?
C32 C31 C30 118.6(2) . . ?
F10 C32 C31 116.73(19) . . ?
F10 C32 C27 118.81(17) . . ?
C31 C32 C27 124.46(19) . . ?
C34 C33 C38 114.48(17) . . ?
C34 C33 Al1 128.92(14) . . ?
C38 C33 Al1 116.39(14) . . ?
F11 C34 C33 120.50(17) . . ?
F11 C34 C35 116.41(17) . . ?
C33 C34 C35 123.09(18) . . ?
F12 C35 C36 118.73(18) . . ?
F12 C35 C34 121.63(18) . . ?
C36 C35 C34 119.61(18) . . ?
F13 C36 C37 120.28(19) . . ?
F13 C36 C35 120.09(19) . . ?
C37 C36 C35 119.61(18) . . ?
F14 C37 C38 121.66(18) . . ?
F14 C37 C36 119.99(18) . . ?
C38 C37 C36 118.33(18) . . ?
F15 C38 C37 116.72(17) . . ?
F15 C38 C33 118.43(16) . . ?
C37 C38 C33 124.85(18) . . ?
C17 B1 C3 114.34(16) . . ?
C17 B1 C13 106.92(16) . . ?
C3 B1 C13 118.86(16) . . ?
C17 B1 O1 106.62(15) . . ?
C3 B1 O1 104.93(14) . . ?
C13 B1 O1 104.01(14) . . ?

loop_
_geom_bond_atom_site_label_1
_geom_bond_atom_site_label_2
_geom_bond_distance
_geom_bond_site_symmetry_2
_geom_bond_publ_flag
Al1 O2 1.8123(13) . ?
Al1 C27 1.9951(19) . ?
Al1 C21 2.000(2) . ?
Al1 C33 2.0022(19) . ?
F1 C22 1.355(2) . ?
F2 C23 1.342(2) . ?
F3 C24 1.337(2) . ?
F4 C25 1.344(2) . ?
F5 C26 1.354(2) . ?
F6 C28 1.352(3) . ?
F7 C29 1.343(2) . ?
F8 C30 1.339(2) . ?
F9 C31 1.342(3) . ?
F10 C32 1.356(2) . ?
F11 C34 1.348(2) . ?
F12 C35 1.345(2) . ?
F13 C36 1.337(2) . ?
F14 C37 1.341(2) . ?
F15 C38 1.359(2) . ?
O1 C1 1.246(2) . ?
O1 B1 1.629(2) . ?
O2 C1 1.282(2) . ?
N1 C1 1.363(2) . ?
N1 C8 1.420(2) . ?
N1 C2 1.448(2) . ?
N2 C8 1.314(3) . ?
N2 C9 1.471(3) . ?
N2 C10 1.475(2) . ?
N3 C8 1.328(3) . ?
N3 C11 1.466(3) . ?
N3 C12 1.473(2) . ?
C2 C7 1.390(3) . ?
C2 C3 1.398(3) . ?
C3 C4 1.407(3) . ?
C3 B1 1.615(3) . ?
C4 C5 1.387(3) . ?
C4 H4 0.95 . ?
C5 C6 1.381(3) . ?
C5 H5 0.95 . ?
C6 C7 1.388(3) . ?
C6 H6 0.95 . ?
C7 H7 0.95 . ?
C9 H9A 0.98 . ?
C9 H9B 0.98 . ?
C9 H9C 0.98 . ?
C10 H10A 0.98 . ?
C10 H10B 0.98 . ?
C10 H10C 0.98 . ?
C11 H11A 0.98 . ?
C11 H11B 0.98 . ?
C11 H11C 0.98 . ?
C12 H12A 0.98 . ?
C12 H12B 0.98 . ?
C12 H12C 0.98 . ?
C13 C20 1.542(3) . ?
C13 C14 1.545(3) . ?
C13 B1 1.619(3) . ?
C13 H13 1 . ?
C14 C15 1.534(3) . ?
C14 H14A 0.99 . ?
C14 H14B 0.99 . ?
C15 C16 1.541(3) . ?
C15 H15A 0.99 . ?
C15 H15B 0.99 . ?
C16 C17 1.542(3) . ?
C16 H16A 0.99 . ?
C16 H16B 0.99 . ?
C17 C18 1.547(3) . ?
C17 B1 1.614(3) . ?
C17 H17 1 . ?
C18 C19 1.542(3) . ?
C18 H18A 0.99 . ?
C18 H18B 0.99 . ?
C19 C20 1.537(3) . ?
C19 H19A 0.99 . ?
C19 H19B 0.99 . ?
C20 H20A 0.99 . ?
C20 H20B 0.99 . ?
C21 C22 1.385(3) . ?
C21 C26 1.386(3) . ?
C22 C23 1.382(3) . ?
C23 C24 1.377(3) . ?
C24 C25 1.384(3) . ?
C25 C26 1.381(3) . ?
C27 C32 1.385(3) . ?
C27 C28 1.386(3) . ?
C28 C29 1.385(3) . ?
C29 C30 1.380(4) . ?
C30 C31 1.383(3) . ?
C31 C32 1.380(3) . ?
C33 C34 1.381(3) . ?
C33 C38 1.385(3) . ?
C34 C35 1.385(3) . ?
C35 C36 1.381(3) . ?
C36 C37 1.377(3) . ?
C37 C38 1.377(3) . ?
